data_7235868
loop_
_publ_author_name
'Kashyap, Smita'
'Jayakannan, Manickam'

_publ_section_title
;
 Thermo-responsive and shape transformable amphiphilic scaffolds for
 loading and delivering anticancer drugs
;
_journal_issue 26
_journal_name_full 'Journal of Materials Chemistry B'
_journal_page_first 4142
_journal_paper_doi 10.1039/c4tb00134f
_journal_volume 2
_journal_year 2014
_chemical_formula_sum 'C30 H51 N2 O3'
_chemical_formula_weight 487.73
_space_group_IT_number 2
_space_group_name_Hall '-P 1'
_space_group_name_H-M_alt 'P -1'
_symmetry_cell_setting triclinic
_symmetry_space_group_name_H-M 'P -1'
_atom_sites_solution_hydrogens geom
_atom_sites_solution_primary direct
_atom_sites_solution_secondary difmap
_audit_creation_method SHELXL-97
_cell_angle_alpha 83.743(3)
_cell_angle_beta 88.425(3)
_cell_angle_gamma 86.784(3)
_cell_formula_units_Z 2
_cell_length_a 5.3943(6)
_cell_length_b 10.5390(12)
_cell_length_c 23.866(3)
_cell_measurement_reflns_used 6426
_cell_measurement_temperature 296(2)
_cell_measurement_theta_max 28.24
_cell_measurement_theta_min 2.71
_cell_volume 1346.3(3)
_computing_cell_refinement 'Bruker SMART'
_computing_data_collection 'Bruker SMART'
_computing_data_reduction 'Bruker SAINT'
_computing_molecular_graphics 'Bruker SHELXTL'
_computing_publication_material 'Bruker SHELXTL'
_computing_structure_refinement 'SHELXL-97 (Sheldrick, 2008)'
_computing_structure_solution 'SHELXS-97 (Sheldrick, 2008)'
_diffrn_ambient_temperature 296(2)
_diffrn_measured_fraction_theta_full 0.991
_diffrn_measured_fraction_theta_max 0.991
_diffrn_measurement_device_type 'CCD area detector'
_diffrn_measurement_method 'phi and omega scans'
_diffrn_radiation_monochromator graphite
_diffrn_radiation_source 'fine-focus sealed tube'
_diffrn_radiation_type MoK\a
_diffrn_radiation_wavelength 0.71073
_diffrn_reflns_av_R_equivalents 0.0458
_diffrn_reflns_av_sigmaI/netI 0.0503
_diffrn_reflns_limit_h_max 7
_diffrn_reflns_limit_h_min -7
_diffrn_reflns_limit_k_max 14
_diffrn_reflns_limit_k_min -13
_diffrn_reflns_limit_l_max 31
_diffrn_reflns_limit_l_min -31
_diffrn_reflns_number 24949
_diffrn_reflns_theta_full 28.50
_diffrn_reflns_theta_max 28.50
_diffrn_reflns_theta_min 0.86
_exptl_absorpt_coefficient_mu 0.076
_exptl_absorpt_correction_T_max 0.7457
_exptl_absorpt_correction_T_min 0.7052
_exptl_absorpt_correction_type multi-scan
_exptl_absorpt_process_details SADABS
_exptl_crystal_colour colourless
_exptl_crystal_density_diffrn 1.203
_exptl_crystal_density_method 'not measured'
_exptl_crystal_description rectengular
_exptl_crystal_F_000 538
_exptl_crystal_size_max .32
_exptl_crystal_size_mid .08
_exptl_crystal_size_min .02
_refine_diff_density_max 0.643
_refine_diff_density_min -0.268
_refine_diff_density_rms 0.057
_refine_ls_extinction_method none
_refine_ls_goodness_of_fit_ref 0.708
_refine_ls_hydrogen_treatment mixed
_refine_ls_matrix_type full
_refine_ls_number_parameters 293
_refine_ls_number_reflns 6781
_refine_ls_number_restraints 0
_refine_ls_restrained_S_all 0.708
_refine_ls_R_factor_all 0.0863
_refine_ls_R_factor_gt 0.0554
_refine_ls_shift/su_max 0.001
_refine_ls_shift/su_mean 0.000
_refine_ls_structure_factor_coef Fsqd
_refine_ls_weighting_details 'calc w=1/[\s^2^(Fo^2^)+(0.1542P)^2^+1.6833P] where P=(Fo^2^+2Fc^2^)/3'
_refine_ls_weighting_scheme calc
_refine_ls_wR_factor_gt 0.1559
_refine_ls_wR_factor_ref 0.1960
_reflns_number_gt 4663
_reflns_number_total 6781
_reflns_threshold_expression >2sigma(I)
_cod_data_source_file c4tb00134f2.cif
_cod_data_source_block trial1
_cod_depositor_comments
;
The following automatic conversions were performed:

data item '_symmetry_cell_setting' value 'Triclinic' was changed to
'triclinic' in accordance with the
/home/saulius/struct/COD-crude-data/automatic-downloads/DataCite-retrospective/RSC/depositions/lib/dictionaries/cif_core.dic
dictionary named 'cif_core.dic' version 2.4.2 last updated on
2011-04-26.

Automatic conversion script
Id: cif_fix_values 6909 2019-04-08 15:41:33Z antanas 
;
_cod_original_sg_symbol_H-M P-1
_cod_database_code 7235868

loop_
_symmetry_equiv_pos_as_xyz
'x, y, z'
'-x, -y, -z'

loop_
_atom_site_label
_atom_site_type_symbol
_atom_site_fract_x
_atom_site_fract_y
_atom_site_fract_z
_atom_site_U_iso_or_equiv
_atom_site_adp_type
_atom_site_occupancy
_atom_site_symmetry_multiplicity
_atom_site_calc_flag
_atom_site_refinement_flags
O1 O 1.7615(3) 0.07001(11) 0.68517(6) 0.0261(3) Uani 1 1 d .
O3 O 1.5526(3) -0.20962(12) 0.56545(5) 0.0247(3) Uani 1 1 d .
C1 C -1.0068(4) 0.9823(2) 1.17784(9) 0.0324(5) Uani 1 1 d .
H1A H -0.9064 1.0505 1.1854 0.049 Uiso 1 1 calc R
H1B H -1.1007 0.9541 1.2112 0.049 Uiso 1 1 calc R
H1C H -1.1185 1.0122 1.1480 0.049 Uiso 1 1 calc R
C2 C -0.8402(3) 0.87134(18) 1.16014(7) 0.0226(4) Uani 1 1 d .
H2A H -0.7385 0.8366 1.1917 0.027 Uiso 1 1 calc R
H2B H -0.9432 0.8044 1.1508 0.027 Uiso 1 1 calc R
C3 C -0.6716(3) 0.91034(16) 1.10966(7) 0.0195(3) Uani 1 1 d .
H3A H -0.5724 0.9791 1.1186 0.023 Uiso 1 1 calc R
H3B H -0.7736 0.9428 1.0779 0.023 Uiso 1 1 calc R
C4 C -0.4990(3) 0.80081(16) 1.09276(7) 0.0187(3) Uani 1 1 d .
H4A H -0.5986 0.7323 1.0836 0.022 Uiso 1 1 calc R
H4B H -0.3983 0.7679 1.1247 0.022 Uiso 1 1 calc R
C5 C -0.3281(3) 0.83927(16) 1.04255(7) 0.0188(3) Uani 1 1 d .
H5A H -0.4288 0.8731 1.0107 0.023 Uiso 1 1 calc R
H5B H -0.2271 0.9070 1.0519 0.023 Uiso 1 1 calc R
C6 C -0.1578(3) 0.72923(16) 1.02526(7) 0.0178(3) Uani 1 1 d .
H6A H -0.0584 0.6949 1.0572 0.021 Uiso 1 1 calc R
H6B H -0.2591 0.6618 1.0157 0.021 Uiso 1 1 calc R
C7 C 0.0150(3) 0.76713(16) 0.97544(7) 0.0171(3) Uani 1 1 d .
H7A H 0.1173 0.8340 0.9851 0.021 Uiso 1 1 calc R
H7B H -0.0842 0.8020 0.9435 0.021 Uiso 1 1 calc R
C8 C 0.1836(3) 0.65643(16) 0.95807(7) 0.0178(3) Uani 1 1 d .
H8A H 0.0812 0.5900 0.9480 0.021 Uiso 1 1 calc R
H8B H 0.2814 0.6209 0.9901 0.021 Uiso 1 1 calc R
C9 C 0.3588(3) 0.69471(16) 0.90862(7) 0.0172(3) Uani 1 1 d .
H9A H 0.4623 0.7605 0.9189 0.021 Uiso 1 1 calc R
H9B H 0.2609 0.7312 0.8768 0.021 Uiso 1 1 calc R
C10 C 0.5257(3) 0.58406(16) 0.89057(7) 0.0168(3) Uani 1 1 d .
H10A H 0.6239 0.5473 0.9224 0.020 Uiso 1 1 calc R
H10B H 0.4227 0.5184 0.8800 0.020 Uiso 1 1 calc R
C11 C 0.6994(3) 0.62451(15) 0.84136(7) 0.0165(3) Uani 1 1 d .
H11A H 0.8029 0.6896 0.8523 0.020 Uiso 1 1 calc R
H11B H 0.6004 0.6628 0.8100 0.020 Uiso 1 1 calc R
C12 C 0.8668(3) 0.51609(15) 0.82152(7) 0.0165(3) Uani 1 1 d .
H12A H 0.7641 0.4517 0.8097 0.020 Uiso 1 1 calc R
H12B H 0.9645 0.4767 0.8529 0.020 Uiso 1 1 calc R
C13 C 1.0415(3) 0.56066(15) 0.77289(7) 0.0161(3) Uani 1 1 d .
H13A H 0.9429 0.5997 0.7416 0.019 Uiso 1 1 calc R
H13B H 1.1423 0.6258 0.7848 0.019 Uiso 1 1 calc R
C14 C 1.2129(3) 0.45449(15) 0.75241(7) 0.0158(3) Uani 1 1 d .
H14A H 1.1139 0.3894 0.7398 0.019 Uiso 1 1 calc R
H14B H 1.3131 0.4150 0.7834 0.019 Uiso 1 1 calc R
C15 C 1.3825(3) 0.50650(15) 0.70414(7) 0.0156(3) Uani 1 1 d .
H15A H 1.2786 0.5435 0.6734 0.019 Uiso 1 1 calc R
H15B H 1.4708 0.5754 0.7169 0.019 Uiso 1 1 calc R
C16 C 1.5725(3) 0.41333(15) 0.68085(6) 0.0144(3) Uani 1 1 d .
C17 C 1.5669(3) 0.28148(15) 0.69467(7) 0.0164(3) Uani 1 1 d .
H17 H 1.4407 0.2478 0.7181 0.020 Uiso 1 1 calc R
C18 C 1.7509(3) 0.19994(15) 0.67334(7) 0.0177(3) Uani 1 1 d .
C19 C 1.5480(4) 0.01035(17) 0.70748(8) 0.0256(4) Uani 1 1 d .
H19A H 1.4051 0.0396 0.6848 0.031 Uiso 1 1 calc R
H19B H 1.5143 0.0303 0.7458 0.031 Uiso 1 1 calc R
C20 C 1.5995(4) -0.13242(18) 0.70654(8) 0.0299(4) Uani 1 1 d .
H20A H 1.7412 -0.1597 0.7299 0.036 Uiso 1 1 calc R
H20B H 1.4573 -0.1766 0.7229 0.036 Uiso 1 1 calc R
N1 N 1.6492(3) -0.16901(15) 0.65049(7) 0.0282(4) Uani 1 1 d .
H1 H 1.8003 -0.1805 0.6388 0.034 Uiso 1 1 calc R
C22 C 1.4591(4) -0.18551(16) 0.61594(8) 0.0254(4) Uani 1 1 d .
C23 C 1.3911(3) -0.23883(16) 0.52047(7) 0.0192(3) Uani 1 1 d .
C24 C 1.5765(4) -0.2587(2) 0.47265(8) 0.0277(4) Uani 1 1 d .
H24A H 1.6558 -0.1804 0.4614 0.042 Uiso 1 1 calc R
H24B H 1.4912 -0.2840 0.4412 0.042 Uiso 1 1 calc R
H24C H 1.6994 -0.3243 0.4852 0.042 Uiso 1 1 calc R
C25 C 1.2113(3) -0.12619(17) 0.50343(8) 0.0232(4) Uani 1 1 d .
H25A H 1.0921 -0.1162 0.5334 0.035 Uiso 1 1 calc R
H25B H 1.1269 -0.1413 0.4701 0.035 Uiso 1 1 calc R
H25C H 1.3013 -0.0499 0.4960 0.035 Uiso 1 1 calc R
C26 C 1.9408(3) 0.24934(16) 0.63841(7) 0.0188(3) Uani 1 1 d .
H26 H 2.0652 0.1950 0.6250 0.023 Uiso 1 1 calc R
C27 C 1.9432(3) 0.37970(16) 0.62374(7) 0.0189(3) Uani 1 1 d .
H27 H 2.0679 0.4130 0.5998 0.023 Uiso 1 1 calc R
C28 C 1.7602(3) 0.46151(16) 0.64458(7) 0.0172(3) Uani 1 1 d .
H28 H 1.7631 0.5491 0.6342 0.021 Uiso 1 1 calc R
O2 O 1.2411(3) -0.18079(13) 0.62962(6) 0.0317(3) Uani 1 1 d .
C30 C 1.2595(4) -0.36083(17) 0.53867(8) 0.0244(4) Uani 1 1 d .
H30A H 1.3782 -0.4262 0.5537 0.037 Uiso 1 1 calc R
H30B H 1.1816 -0.3884 0.5067 0.037 Uiso 1 1 calc R
H30C H 1.1357 -0.3449 0.5671 0.037 Uiso 1 1 calc R

loop_
_atom_site_aniso_label
_atom_site_aniso_U_11
_atom_site_aniso_U_22
_atom_site_aniso_U_33
_atom_site_aniso_U_23
_atom_site_aniso_U_13
_atom_site_aniso_U_12
O1 0.0350(8) 0.0138(6) 0.0289(7) -0.0030(5) 0.0044(6) 0.0026(5)
O3 0.0301(7) 0.0238(6) 0.0217(6) -0.0081(5) -0.0050(5) -0.0006(5)
C1 0.0299(10) 0.0397(11) 0.0277(10) -0.0106(8) 0.0074(8) 0.0074(9)
C2 0.0220(9) 0.0262(9) 0.0197(8) -0.0052(7) 0.0035(7) 0.0015(7)
C3 0.0194(8) 0.0196(8) 0.0197(8) -0.0047(6) 0.0036(6) 0.0017(6)
C4 0.0179(8) 0.0175(7) 0.0207(8) -0.0036(6) 0.0030(6) 0.0009(6)
C5 0.0180(8) 0.0180(8) 0.0201(8) -0.0036(6) 0.0038(6) 0.0013(6)
C6 0.0166(8) 0.0183(8) 0.0182(8) -0.0029(6) 0.0038(6) 0.0022(6)
C7 0.0167(8) 0.0177(7) 0.0170(8) -0.0038(6) 0.0039(6) 0.0010(6)
C8 0.0171(8) 0.0192(8) 0.0169(8) -0.0036(6) 0.0031(6) 0.0019(6)
C9 0.0167(8) 0.0184(8) 0.0165(7) -0.0039(6) 0.0029(6) 0.0008(6)
C10 0.0152(7) 0.0181(7) 0.0169(8) -0.0027(6) 0.0024(6) 0.0019(6)
C11 0.0160(8) 0.0169(7) 0.0164(7) -0.0034(6) 0.0039(6) 0.0023(6)
C12 0.0157(7) 0.0171(7) 0.0166(7) -0.0032(6) 0.0020(6) 0.0008(6)
C13 0.0161(7) 0.0163(7) 0.0164(7) -0.0050(6) 0.0032(6) 0.0006(6)
C14 0.0162(8) 0.0165(7) 0.0145(7) -0.0032(6) 0.0012(6) 0.0016(6)
C15 0.0166(8) 0.0127(7) 0.0176(7) -0.0037(6) 0.0035(6) 0.0007(6)
C16 0.0150(7) 0.0157(7) 0.0128(7) -0.0041(5) -0.0009(6) 0.0012(6)
C17 0.0178(8) 0.0165(7) 0.0152(7) -0.0034(6) 0.0015(6) -0.0005(6)
C18 0.0219(8) 0.0147(7) 0.0167(7) -0.0040(6) -0.0017(6) 0.0016(6)
C19 0.0358(10) 0.0193(8) 0.0222(9) -0.0054(7) 0.0044(7) -0.0012(7)
C20 0.0510(13) 0.0191(8) 0.0197(9) -0.0030(7) -0.0007(8) -0.0020(8)
N1 0.0411(10) 0.0203(7) 0.0238(8) -0.0063(6) 0.0000(7) 0.0008(7)
C22 0.0380(11) 0.0144(8) 0.0235(9) -0.0022(6) 0.0006(8) 0.0021(7)
C23 0.0201(8) 0.0184(8) 0.0196(8) -0.0057(6) -0.0011(6) 0.0009(6)
C24 0.0213(9) 0.0361(10) 0.0273(9) -0.0121(8) 0.0044(7) -0.0005(8)
C25 0.0232(9) 0.0201(8) 0.0257(9) -0.0015(7) 0.0000(7) 0.0016(7)
C26 0.0183(8) 0.0215(8) 0.0173(8) -0.0079(6) 0.0005(6) 0.0039(6)
C27 0.0169(8) 0.0227(8) 0.0173(7) -0.0046(6) 0.0035(6) -0.0019(6)
C28 0.0187(8) 0.0168(7) 0.0163(7) -0.0032(6) 0.0018(6) -0.0015(6)
O2 0.0447(9) 0.0256(7) 0.0245(7) -0.0058(5) 0.0068(6) 0.0026(6)
C30 0.0288(9) 0.0189(8) 0.0260(9) -0.0040(7) -0.0007(7) -0.0016(7)

loop_
_atom_type_symbol
_atom_type_description
_atom_type_scat_dispersion_real
_atom_type_scat_dispersion_imag
_atom_type_scat_source
C C 0.0033 0.0016 'International Tables Vol C Tables 4.2.6.8 and 6.1.1.4'
H H 0.0000 0.0000 'International Tables Vol C Tables 4.2.6.8 and 6.1.1.4'
N N 0.0061 0.0033 'International Tables Vol C Tables 4.2.6.8 and 6.1.1.4'
O O 0.0106 0.0060 'International Tables Vol C Tables 4.2.6.8 and 6.1.1.4'

loop_
_geom_angle_atom_site_label_1
_geom_angle_atom_site_label_2
_geom_angle_atom_site_label_3
_geom_angle
C18 O1 C19 118.76(14)
C22 O3 C23 121.26(15)
C2 C1 H1A 109.5
C2 C1 H1B 109.5
H1A C1 H1B 109.5
C2 C1 H1C 109.5
H1A C1 H1C 109.5
H1B C1 H1C 109.5
C3 C2 C1 112.83(16)
C3 C2 H2A 109.0
C1 C2 H2A 109.0
C3 C2 H2B 109.0
C1 C2 H2B 109.0
H2A C2 H2B 107.8
C2 C3 C4 113.16(14)
C2 C3 H3A 108.9
C4 C3 H3A 108.9
C2 C3 H3B 108.9
C4 C3 H3B 108.9
H3A C3 H3B 107.8
C3 C4 C5 113.52(14)
C3 C4 H4A 108.9
C5 C4 H4A 108.9
C3 C4 H4B 108.9
C5 C4 H4B 108.9
H4A C4 H4B 107.7
C6 C5 C4 113.45(14)
C6 C5 H5A 108.9
C4 C5 H5A 108.9
C6 C5 H5B 108.9
C4 C5 H5B 108.9
H5A C5 H5B 107.7
C7 C6 C5 113.77(14)
C7 C6 H6A 108.8
C5 C6 H6A 108.8
C7 C6 H6B 108.8
C5 C6 H6B 108.8
H6A C6 H6B 107.7
C6 C7 C8 113.52(14)
C6 C7 H7A 108.9
C8 C7 H7A 108.9
C6 C7 H7B 108.9
C8 C7 H7B 108.9
H7A C7 H7B 107.7
C7 C8 C9 113.52(14)
C7 C8 H8A 108.9
C9 C8 H8A 108.9
C7 C8 H8B 108.9
C9 C8 H8B 108.9
H8A C8 H8B 107.7
C8 C9 C10 113.79(14)
C8 C9 H9A 108.8
C10 C9 H9A 108.8
C8 C9 H9B 108.8
C10 C9 H9B 108.8
H9A C9 H9B 107.7
C11 C10 C9 112.87(13)
C11 C10 H10A 109.0
C9 C10 H10A 109.0
C11 C10 H10B 109.0
C9 C10 H10B 109.0
H10A C10 H10B 107.8
C10 C11 C12 114.44(13)
C10 C11 H11A 108.7
C12 C11 H11A 108.7
C10 C11 H11B 108.7
C12 C11 H11B 108.7
H11A C11 H11B 107.6
C11 C12 C13 112.95(13)
C11 C12 H12A 109.0
C13 C12 H12A 109.0
C11 C12 H12B 109.0
C13 C12 H12B 109.0
H12A C12 H12B 107.8
C14 C13 C12 114.19(13)
C14 C13 H13A 108.7
C12 C13 H13A 108.7
C14 C13 H13B 108.7
C12 C13 H13B 108.7
H13A C13 H13B 107.6
C13 C14 C15 111.09(13)
C13 C14 H14A 109.4
C15 C14 H14A 109.4
C13 C14 H14B 109.4
C15 C14 H14B 109.4
H14A C14 H14B 108.0
C16 C15 C14 117.42(13)
C16 C15 H15A 107.9
C14 C15 H15A 107.9
C16 C15 H15B 107.9
C14 C15 H15B 107.9
H15A C15 H15B 107.2
C17 C16 C28 118.97(15)
C17 C16 C15 122.32(14)
C28 C16 C15 118.71(14)
C16 C17 C18 120.03(15)
C16 C17 H17 120.0
C18 C17 H17 120.0
O1 C18 C26 115.55(15)
O1 C18 C17 123.98(16)
C26 C18 C17 120.46(15)
O1 C19 C20 106.89(16)
O1 C19 H19A 110.3
C20 C19 H19A 110.3
O1 C19 H19B 110.3
C20 C19 H19B 110.3
H19A C19 H19B 108.6
N1 C20 C19 113.25(15)
N1 C20 H20A 108.9
C19 C20 H20A 108.9
N1 C20 H20B 108.9
C19 C20 H20B 108.9
H20A C20 H20B 107.7
C22 N1 C20 120.67(18)
C22 N1 H1 119.7
C20 N1 H1 119.7
O2 C22 O3 126.04(18)
O2 C22 N1 124.82(18)
O3 C22 N1 109.14(17)
O3 C23 C25 110.69(14)
O3 C23 C30 110.15(14)
C25 C23 C30 112.50(15)
O3 C23 C24 102.21(14)
C25 C23 C24 110.17(15)
C30 C23 C24 110.66(15)
C23 C24 H24A 109.5
C23 C24 H24B 109.5
H24A C24 H24B 109.5
C23 C24 H24C 109.5
H24A C24 H24C 109.5
H24B C24 H24C 109.5
C23 C25 H25A 109.5
C23 C25 H25B 109.5
H25A C25 H25B 109.5
C23 C25 H25C 109.5
H25A C25 H25C 109.5
H25B C25 H25C 109.5
C27 C26 C18 119.46(15)
C27 C26 H26 120.3
C18 C26 H26 120.3
C26 C27 C28 120.45(16)
C26 C27 H27 119.8
C28 C27 H27 119.8
C27 C28 C16 120.59(15)
C27 C28 H28 119.7
C16 C28 H28 119.7
C23 C30 H30A 109.5
C23 C30 H30B 109.5
H30A C30 H30B 109.5
C23 C30 H30C 109.5
H30A C30 H30C 109.5
H30B C30 H30C 109.5

loop_
_geom_bond_atom_site_label_1
_geom_bond_atom_site_label_2
_geom_bond_distance
O1 C18 1.3661(19)
O1 C19 1.407(2)
O3 C22 1.338(2)
O3 C23 1.470(2)
C1 C2 1.524(3)
C1 H1A 0.9600
C1 H1B 0.9600
C1 H1C 0.9600
C2 C3 1.523(2)
C2 H2A 0.9700
C2 H2B 0.9700
C3 C4 1.524(2)
C3 H3A 0.9700
C3 H3B 0.9700
C4 C5 1.525(2)
C4 H4A 0.9700
C4 H4B 0.9700
C5 C6 1.524(2)
C5 H5A 0.9700
C5 H5B 0.9700
C6 C7 1.523(2)
C6 H6A 0.9700
C6 H6B 0.9700
C7 C8 1.525(2)
C7 H7A 0.9700
C7 H7B 0.9700
C8 C9 1.525(2)
C8 H8A 0.9700
C8 H8B 0.9700
C9 C10 1.525(2)
C9 H9A 0.9700
C9 H9B 0.9700
C10 C11 1.521(2)
C10 H10A 0.9700
C10 H10B 0.9700
C11 C12 1.525(2)
C11 H11A 0.9700
C11 H11B 0.9700
C12 C13 1.525(2)
C12 H12A 0.9700
C12 H12B 0.9700
C13 C14 1.525(2)
C13 H13A 0.9700
C13 H13B 0.9700
C14 C15 1.525(2)
C14 H14A 0.9700
C14 H14B 0.9700
C15 C16 1.516(2)
C15 H15A 0.9700
C15 H15B 0.9700
C16 C17 1.395(2)
C16 C28 1.395(2)
C17 C18 1.398(2)
C17 H17 0.9300
C18 C26 1.391(2)
C19 C20 1.517(3)
C19 H19A 0.9700
C19 H19B 0.9700
C20 N1 1.446(2)
C20 H20A 0.9700
C20 H20B 0.9700
N1 C22 1.364(3)
N1 H1 0.8600
C22 O2 1.211(2)
C23 C25 1.517(2)
C23 C30 1.520(2)
C23 C24 1.520(3)
C24 H24A 0.9600
C24 H24B 0.9600
C24 H24C 0.9600
C25 H25A 0.9600
C25 H25B 0.9600
C25 H25C 0.9600
C26 C27 1.381(2)
C26 H26 0.9300
C27 C28 1.391(2)
C27 H27 0.9300
C28 H28 0.9300
C30 H30A 0.9600
C30 H30B 0.9600
C30 H30C 0.9600
